data_9015010
loop_
_publ_author_name
'Demartin, F.'
'Campostrini, I.'
'Castellano, C.'
'Gramaccioli, C. M.'
'Russo, M.'

_publ_section_title
;
 D'ansite-(Mn), Na21Mn2+(SO4)10Cl3 and d'ansite-(Fe), Na21Fe2+(SO4)10Cl3,
 two new minerals from volcanic fumaroles
;
_journal_name_full 'Mineralogical Magazine'
_journal_page_first 2773
_journal_page_last 2783
_journal_paper_doi 10.1180/minmag.2012.076.7.10
_journal_volume 76
_journal_year 2012
_chemical_compound_source 'La Fossa crater, Vulcano, Aeolian Islands, Italy'
_chemical_formula_sum 'Cl3 Fe0.52 Na21.48 O40 S10'
_chemical_name_mineral Dansite-(Fe)
_space_group_IT_number 220
_symmetry_space_group_name_Hall 'I -4bd 2c 3'
_symmetry_space_group_name_H-M 'I -4 3 d'
_cell_angle_alpha 90
_cell_angle_beta 90
_cell_angle_gamma 90
_cell_length_a 15.882
_cell_length_b 15.882
_cell_length_c 15.882
_cell_formula_units_Z 4
_cell_volume 4006.043
_database_code_amcsd 0019748
_exptl_crystal_density_diffrn 2.636
_cod_original_formula_sum 'Na21.48 Fe.52 S10 O40 Cl3'
_cod_database_code 9015010

loop_
_space_group_symop_operation_xyz
x,y,z
1/2+x,1/2+y,1/2+z
1/2-z,x,-y
-z,1/2+x,1/2-y
1/2-y,z,-x
-y,1/2+z,1/2-x
1/2-x,y,-z
-x,1/2+y,1/2-z
1/4+x,3/4-z,1/4-y
3/4+x,1/4-z,3/4-y
1/4+z,3/4-y,1/4-x
3/4+z,1/4-y,3/4-x
1/4+y,3/4-x,1/4-z
3/4+y,1/4-x,3/4-z
1/4+x,1/4+z,1/4+y
3/4+x,3/4+z,3/4+y
1/4+z,1/4+y,1/4+x
3/4+z,3/4+y,3/4+x
1/4+y,1/4+x,1/4+z
3/4+y,3/4+x,3/4+z
-z,1/2-x,y
1/2-z,-x,1/2+y
-y,1/2-z,x
1/2-y,-z,1/2+x
-x,1/2-y,z
1/2-x,-y,1/2+z
1/2+z,1/2-x,-y
+z,-x,1/2-y
1/2+y,1/2-z,-x
+y,-z,1/2-x
1/2+x,1/2-y,-z
+x,-y,1/2-z
3/4-x,3/4+z,1/4-y
1/4-x,1/4+z,3/4-y
3/4-z,3/4+y,1/4-x
1/4-z,1/4+y,3/4-x
3/4-y,3/4+x,1/4-z
1/4-y,1/4+x,3/4-z
3/4-x,1/4-z,1/4+y
1/4-x,3/4-z,3/4+y
3/4-z,1/4-y,1/4+x
1/4-z,3/4-y,3/4+x
3/4-y,1/4-x,1/4+z
1/4-y,3/4-x,3/4+z
z,x,y
1/2+z,1/2+x,1/2+y
y,z,x
1/2+y,1/2+z,1/2+x

loop_
_atom_site_aniso_label
_atom_site_aniso_U_11
_atom_site_aniso_U_22
_atom_site_aniso_U_33
_atom_site_aniso_U_12
_atom_site_aniso_U_13
_atom_site_aniso_U_23
Na1 0.02360 0.02390 0.02520 0.00140 0.00170 0.00240
Na2 0.15200 0.03710 0.01800 -0.03200 0.00000 0.00000
Na3 0.04540 0.04540 0.04540 0.00270 -0.00270 -0.00270
Fe3 0.04540 0.04540 0.04540 0.00270 -0.00270 -0.00270
S1 0.01020 0.02400 0.01720 0.00000 0.00000 0.00340
S2 0.01640 0.01640 0.01640 0.00180 -0.00180 -0.00180
O1 0.01940 0.03230 0.03050 -0.01010 0.00270 0.00050
O2 0.03550 0.03120 0.04490 0.00760 0.02430 0.01320
O3 0.08870 0.06420 0.02590 0.03650 -0.02570 -0.00940
O4 0.10020 0.10020 0.10020 -0.03080 0.03080 0.03080
Cl 0.02440 0.02440 0.01360 0.00000 0.00000 0.00000

loop_
_atom_site_label
_atom_site_fract_x
_atom_site_fract_y
_atom_site_fract_z
_atom_site_occupancy
_atom_site_U_iso_or_equiv
Na1 0.88098 0.37440 0.84834 1.00000 0.02430
Na2 0.00000 0.25000 0.04293 1.00000 0.06890
Na3 0.08027 0.58027 0.91973 0.87000 0.04540
Fe3 0.08027 0.58027 0.91973 0.13000 0.04540
S1 0.01852 0.50000 0.75000 1.00000 0.01710
S2 0.96103 0.46103 0.03897 1.00000 0.01640
O1 -0.03390 0.42636 0.73325 1.00000 0.02740
O2 0.07233 0.51656 0.67692 1.00000 0.03720
O3 0.91376 0.47536 -0.03641 1.00000 0.05960
O4 0.90884 0.40884 0.09116 1.00000 0.10020
Cl 0.00000 0.25000 0.87500 1.00000 0.02080

loop_
_cod_related_entry_id
_cod_related_entry_database
_cod_related_entry_code
1 AMCSD 0019748
